data_4312841
loop_
_publ_author_name
'Wei-Zhong Chen'
'Tong Ren'

_publ_contact_author_address
; Department of Chemistry 
  University of Miami 
  PO BOX 249118 
  Coral Gables, FL 33124-0431 
  USA 
;
_publ_contact_author_email tren@miami.edu
_publ_contact_author_fax '(305) 284-1880'
_publ_contact_author_name 'Dr. Ren, Tong'
_publ_contact_author_phone '(305) 284-6617'
_publ_section_title
;
 Synthesis and Characterization of Ru2(DMBA)4X2 (X = CN, N3, N(CN)2, I):
 Controlling Structural, Redox, and Magnetic Properties with Axial Ligands
;
_journal_name_full 'Inorganic Chemistry'
_journal_page_first 8847
_journal_page_last 8852
_journal_paper_doi 10.1021/ic035106k
_journal_volume 42
_journal_year 2003
_chemical_formula_sum 'C36 H44 N14 Ru2'
_chemical_formula_weight 874.99
_chemical_name_systematic
; 
 ? 
;
_space_group_IT_number 60
_symmetry_cell_setting orthorhombic
_symmetry_space_group_name_Hall '-P 2n 2ab'
_symmetry_space_group_name_H-M 'P b c n'
_atom_sites_solution_hydrogens geom
_atom_sites_solution_primary direct
_atom_sites_solution_secondary difmap
_audit_creation_method SHELXL-97
_cell_angle_alpha 90.00
_cell_angle_beta 90.00
_cell_angle_gamma 90.00
_cell_formula_units_Z 4
_cell_length_a 12.255(2)
_cell_length_b 21.136(3)
_cell_length_c 15.549(3)
_cell_measurement_reflns_used 8191
_cell_measurement_temperature 293(2)
_cell_measurement_theta_max 27.32
_cell_measurement_theta_min 2.32
_cell_volume 4027.5(12)
_computing_cell_refinement 'Bruker SMART'
_computing_data_collection 'Bruker SMART'
_computing_data_reduction 'Bruker SHELXTL'
_computing_molecular_graphics 'Bruker SHELXTL'
_computing_publication_material 'Bruker SHELXTL'
_computing_structure_refinement 'SHELXL-97 (Sheldrick, 1997)'
_computing_structure_solution 'SHELXS-97 (Sheldrick, 1990)'
_diffrn_ambient_temperature 300(2)
_diffrn_measured_fraction_theta_full 1.000
_diffrn_measured_fraction_theta_max 1.000
_diffrn_measurement_device_type 'CCD area detector'
_diffrn_measurement_method 'phi and omega scans'
_diffrn_radiation_monochromator graphite
_diffrn_radiation_source 'fine-focus sealed tube'
_diffrn_radiation_type MoK\a
_diffrn_radiation_wavelength 0.71073
_diffrn_reflns_av_R_equivalents 0.0645
_diffrn_reflns_av_sigmaI/netI 0.0476
_diffrn_reflns_limit_h_max 14
_diffrn_reflns_limit_h_min -14
_diffrn_reflns_limit_k_max 13
_diffrn_reflns_limit_k_min -25
_diffrn_reflns_limit_l_max 18
_diffrn_reflns_limit_l_min -17
_diffrn_reflns_number 20158
_diffrn_reflns_theta_full 25.00
_diffrn_reflns_theta_max 25.00
_diffrn_reflns_theta_min 1.92
_exptl_absorpt_coefficient_mu 0.794
_exptl_absorpt_correction_T_max 0.953
_exptl_absorpt_correction_T_min 0.683
_exptl_absorpt_correction_type empirical
_exptl_absorpt_process_details
; 
  SADABS, Absorption corrections using Bruker CCD based on the method of 
  Bob Blessing.  Acta Cryst. 1995, A51, 33 
;
_exptl_crystal_colour Red
_exptl_crystal_density_diffrn 1.443
_exptl_crystal_density_method 'not measured'
_exptl_crystal_description Block
_exptl_crystal_F_000 1784
_exptl_crystal_size_max 0.47
_exptl_crystal_size_mid 0.36
_exptl_crystal_size_min 0.06
_refine_diff_density_max 0.770
_refine_diff_density_min -0.865
_refine_diff_density_rms 0.077
_refine_ls_extinction_method none
_refine_ls_goodness_of_fit_ref 1.001
_refine_ls_hydrogen_treatment mixed
_refine_ls_matrix_type full
_refine_ls_number_parameters 242
_refine_ls_number_reflns 3562
_refine_ls_number_restraints 0
_refine_ls_restrained_S_all 1.001
_refine_ls_R_factor_all 0.0575
_refine_ls_R_factor_gt 0.0384
_refine_ls_shift/su_max 0.001
_refine_ls_shift/su_mean 0.000
_refine_ls_structure_factor_coef Fsqd
_refine_ls_weighting_details 'calc w=1/[\s^2^(Fo^2^)+(0.0491P)^2^+0.0000P] where P=(Fo^2^+2Fc^2^)/3'
_refine_ls_weighting_scheme calc
_refine_ls_wR_factor_gt 0.0966
_refine_ls_wR_factor_ref 0.1017
_reflns_number_gt 2343
_reflns_number_total 3562
_reflns_threshold_expression >2sigma(I)
_cod_data_source_file ic035106ksi20030918_032956_2.cif
_cod_data_source_block compd2
_cod_depositor_comments
;
The following automatic conversions were performed:

'_symmetry_cell_setting' value 'Orthorhombic' changed to
'orthorhombic' according to the built-in table from CIF Core
dictionary named 'cif_core.dic' version 2.4.1 from 2010-06-29.

Automatic conversion script
Id: cif_fix_values 1646 2011-03-28 12:23:43Z adriana 
;
_cod_original_cell_volume 4027.5(11)
_cod_database_code 4312841

loop_
_symmetry_equiv_pos_as_xyz
'x, y, z'
'-x+1/2, -y+1/2, z+1/2'
'-x, y, -z+1/2'
'x+1/2, -y+1/2, -z'
'-x, -y, -z'
'x-1/2, y-1/2, -z-1/2'
'x, -y, z-1/2'
'-x-1/2, y-1/2, z'

loop_
_atom_site_label
_atom_site_type_symbol
_atom_site_fract_x
_atom_site_fract_y
_atom_site_fract_z
_atom_site_U_iso_or_equiv
_atom_site_adp_type
_atom_site_occupancy
_atom_site_symmetry_multiplicity
_atom_site_calc_flag
_atom_site_refinement_flags
_atom_site_disorder_assembly
_atom_site_disorder_group
Ru1 Ru 0.54678(3) 0.645355(16) 0.685268(19) 0.04928(14) Uani 1 1 d . . .
C1 C 0.6892(4) 0.64151(18) 0.8374(3) 0.0559(11) Uani 1 1 d . . .
C2 C 0.7821(4) 0.6032(2) 0.7100(3) 0.0843(16) Uani 1 1 d . . .
H2A H 0.8356 0.5917 0.7524 0.126 Uiso 1 1 calc R . .
H2B H 0.8128 0.6337 0.6712 0.126 Uiso 1 1 calc R . .
H2C H 0.7604 0.5663 0.6785 0.126 Uiso 1 1 calc R . .
C3 C 0.6027(4) 0.6799(3) 0.9659(3) 0.0875(17) Uani 1 1 d . . .
H3A H 0.6739 0.6970 0.9772 0.131 Uiso 1 1 calc R . .
H3B H 0.5882 0.6459 1.0052 0.131 Uiso 1 1 calc R . .
H3C H 0.5489 0.7124 0.9733 0.131 Uiso 1 1 calc R . .
C4 C 0.7939(4) 0.6333(2) 0.8859(3) 0.0662(13) Uani 1 1 d . . .
C5 C 0.8759(4) 0.6772(3) 0.8791(4) 0.0911(16) Uani 1 1 d . . .
H5A H 0.8655 0.7135 0.8461 0.109 Uiso 1 1 calc R . .
C6 C 0.9754(5) 0.6675(4) 0.9220(5) 0.120(2) Uani 1 1 d . . .
H6A H 1.0325 0.6961 0.9158 0.144 Uiso 1 1 calc R . .
C7 C 0.9868(6) 0.6160(4) 0.9721(5) 0.116(3) Uani 1 1 d . . .
H7A H 1.0523 0.6098 1.0011 0.139 Uiso 1 1 calc R . .
C8 C 0.9060(6) 0.5728(4) 0.9817(4) 0.122(3) Uani 1 1 d . . .
H8A H 0.9157 0.5380 1.0174 0.147 Uiso 1 1 calc R . .
C9 C 0.8083(4) 0.5812(2) 0.9375(3) 0.0851(16) Uani 1 1 d . . .
H9A H 0.7528 0.5514 0.9429 0.102 Uiso 1 1 calc R . .
C10 C 0.5000 0.7729(3) 0.7500 0.0488(14) Uani 1 2 d S . .
C11 C 0.6431(3) 0.7748(2) 0.6439(3) 0.0711(13) Uani 1 1 d . . .
H11A H 0.6420 0.8188 0.6590 0.107 Uiso 1 1 calc R . .
H11B H 0.6250 0.7701 0.5841 0.107 Uiso 1 1 calc R . .
H11C H 0.7147 0.7579 0.6541 0.107 Uiso 1 1 calc R . .
C13 C 0.5000 0.8435(3) 0.7500 0.0515(14) Uani 1 2 d S . .
C14 C 0.4290(4) 0.8766(2) 0.6976(3) 0.0649(12) Uani 1 1 d . . .
H14A H 0.3805 0.8550 0.6623 0.078 Uiso 1 1 calc R . .
C15 C 0.4304(4) 0.9416(3) 0.6981(3) 0.0824(16) Uani 1 1 d . . .
H15A H 0.3831 0.9638 0.6624 0.099 Uiso 1 1 calc R . .
C16 C 0.5000 0.9738(3) 0.7500 0.086(2) Uani 1 2 d S . .
H16A H 0.5000 1.0179 0.7500 0.103 Uiso 1 2 calc SR . .
C28 C 0.5000 0.5169(3) 0.7500 0.0560(15) Uani 1 2 d S . .
C30 C 0.5393(5) 0.5151(2) 0.5987(3) 0.0972(19) Uani 1 1 d . . .
H30A H 0.4900 0.4798 0.5975 0.146 Uiso 1 1 calc R . .
H30B H 0.6130 0.5001 0.5943 0.146 Uiso 1 1 calc R . .
H30C H 0.5237 0.5428 0.5513 0.146 Uiso 1 1 calc R . .
C31 C 0.5000 0.4475(3) 0.7500 0.0625(16) Uani 1 2 d S . .
C32 C 0.5922(5) 0.4138(3) 0.7678(4) 0.1021(19) Uani 1 1 d . . .
H32A H 0.6567 0.4355 0.7790 0.123 Uiso 1 1 calc R . .
C33 C 0.5928(6) 0.3495(3) 0.7697(6) 0.133(3) Uani 1 1 d . . .
H33A H 0.6563 0.3279 0.7843 0.159 Uiso 1 1 calc R . .
N1 N 0.6350(4) 0.64705(19) 0.5587(3) 0.0826(12) Uani 1 1 d . . .
N2 N 0.6881(4) 0.6288(3) 0.5131(3) 0.127(2) Uani 1 1 d . . .
N3 N 0.7385(5) 0.5972(4) 0.4669(5) 0.211(4) Uani 1 1 d . . .
N7 N 0.5984(3) 0.65611(15) 0.8776(2) 0.0550(9) Uani 1 1 d . . .
N8 N 0.6867(3) 0.63068(15) 0.7529(2) 0.0561(9) Uani 1 1 d . . .
N9 N 0.5638(2) 0.74072(16) 0.6960(2) 0.0523(9) Uani 1 1 d . . .
N13 N 0.5258(3) 0.54971(16) 0.67961(19) 0.0606(10) Uani 1 1 d . . .
C34 C 0.5000 0.3166(4) 0.7500 0.137(4) Uani 1 2 d S . .
H34A H 0.5000 0.2726 0.7500 0.165 Uiso 1 2 calc SR . .

loop_
_atom_site_aniso_label
_atom_site_aniso_U_11
_atom_site_aniso_U_22
_atom_site_aniso_U_33
_atom_site_aniso_U_23
_atom_site_aniso_U_13
_atom_site_aniso_U_12
Ru1 0.0621(2) 0.0548(2) 0.03093(19) -0.00019(15) 0.00157(15) 0.00021(16)
C1 0.069(3) 0.050(3) 0.048(2) -0.0062(19) -0.009(2) 0.004(2)
C2 0.076(3) 0.105(4) 0.072(3) -0.019(3) 0.006(3) 0.025(3)
C3 0.086(4) 0.125(5) 0.052(3) -0.037(3) -0.018(3) 0.026(3)
C4 0.068(3) 0.070(4) 0.061(3) -0.016(2) -0.011(2) 0.011(3)
C5 0.080(4) 0.099(4) 0.094(4) -0.014(3) -0.011(3) -0.007(3)
C6 0.085(5) 0.170(8) 0.105(6) -0.054(5) -0.002(4) -0.016(5)
C7 0.084(5) 0.166(8) 0.098(6) -0.043(5) -0.025(4) 0.024(5)
C8 0.124(5) 0.150(7) 0.092(5) -0.020(4) -0.033(5) 0.068(5)
C9 0.093(4) 0.089(4) 0.073(3) -0.007(3) -0.023(3) 0.026(3)
C10 0.048(3) 0.052(4) 0.047(3) 0.000 -0.011(3) 0.000
C11 0.068(3) 0.076(3) 0.070(3) 0.000(3) 0.016(2) -0.012(3)
C13 0.045(3) 0.051(4) 0.058(4) 0.000 0.000(3) 0.000
C14 0.060(3) 0.063(3) 0.072(3) 0.010(2) -0.016(2) 0.001(2)
C15 0.071(3) 0.071(4) 0.106(4) 0.028(3) -0.003(3) 0.010(3)
C16 0.080(5) 0.050(5) 0.129(7) 0.000 0.004(5) 0.000
C28 0.072(4) 0.050(4) 0.047(4) 0.000 -0.008(3) 0.000
C30 0.174(6) 0.073(4) 0.045(3) -0.021(2) 0.012(3) -0.014(3)
C31 0.077(4) 0.050(4) 0.061(4) 0.000 -0.008(3) 0.000
C32 0.082(4) 0.074(4) 0.150(6) -0.012(4) -0.029(4) 0.001(3)
C33 0.109(5) 0.068(5) 0.220(9) -0.009(5) -0.045(6) 0.023(4)
N1 0.105(3) 0.095(3) 0.048(2) 0.001(2) 0.023(2) 0.006(3)
N2 0.059(3) 0.280(8) 0.043(3) -0.022(3) 0.010(2) 0.035(4)
N3 0.120(5) 0.385(12) 0.130(6) -0.047(6) 0.024(5) 0.019(7)
N7 0.072(2) 0.063(2) 0.0303(17) -0.0081(16) -0.0074(16) 0.0116(18)
N8 0.062(2) 0.061(2) 0.046(2) -0.0081(15) -0.0003(17) 0.0097(17)
N9 0.055(2) 0.057(2) 0.0451(19) 0.0017(16) 0.0036(16) -0.0002(16)
N13 0.092(3) 0.057(2) 0.0331(18) -0.0059(16) -0.0030(18) -0.0036(19)
C34 0.132(8) 0.055(6) 0.225(13) 0.000 -0.044(9) 0.000

loop_
_atom_type_symbol
_atom_type_description
_atom_type_scat_dispersion_real
_atom_type_scat_dispersion_imag
_atom_type_scat_source
C C 0.0033 0.0016 'International Tables Vol C Tables 4.2.6.8 and 6.1.1.4'
H H 0.0000 0.0000 'International Tables Vol C Tables 4.2.6.8 and 6.1.1.4'
N N 0.0061 0.0033 'International Tables Vol C Tables 4.2.6.8 and 6.1.1.4'
Ru Ru -1.2594 0.8363 'International Tables Vol C Tables 4.2.6.8 and 6.1.1.4'

loop_
_geom_angle_atom_site_label_1
_geom_angle_atom_site_label_2
_geom_angle_atom_site_label_3
_geom_angle
_geom_angle_site_symmetry_1
_geom_angle_site_symmetry_3
_geom_angle_publ_flag
N8 Ru1 N9 91.27(12) . . ?
N8 Ru1 N13 88.71(13) . . ?
N9 Ru1 N13 177.40(13) . . ?
N8 Ru1 N7 176.38(13) . 3_656 ?
N9 Ru1 N7 91.06(12) . 3_656 ?
N13 Ru1 N7 88.84(13) . 3_656 ?
N8 Ru1 N1 92.88(15) . . ?
N9 Ru1 N1 90.37(13) . . ?
N13 Ru1 N1 92.22(14) . . ?
N7 Ru1 N1 89.89(15) 3_656 . ?
N8 Ru1 Ru1 88.15(10) . 3_656 ?
N9 Ru1 Ru1 88.83(9) . 3_656 ?
N13 Ru1 Ru1 88.57(9) . 3_656 ?
N7 Ru1 Ru1 89.12(10) 3_656 3_656 ?
N1 Ru1 Ru1 178.72(11) . 3_656 ?
N7 C1 N8 119.3(4) . . ?
N7 C1 C4 120.9(4) . . ?
N8 C1 C4 119.7(4) . . ?
C9 C4 C5 119.5(5) . . ?
C9 C4 C1 119.8(4) . . ?
C5 C4 C1 120.6(5) . . ?
C4 C5 C6 120.0(6) . . ?
C7 C6 C5 118.8(7) . . ?
C8 C7 C6 122.2(7) . . ?
C7 C8 C9 119.3(7) . . ?
C4 C9 C8 120.1(6) . . ?
N9 C10 N9 118.7(5) . 3_656 ?
N9 C10 C13 120.6(3) . . ?
N9 C10 C13 120.6(3) 3_656 . ?
C14 C13 C14 119.2(6) 3_656 . ?
C14 C13 C10 120.4(3) 3_656 . ?
C14 C13 C10 120.4(3) . . ?
C15 C14 C13 119.6(5) . . ?
C16 C15 C14 120.9(5) . . ?
C15 C16 C15 119.7(7) . 3_656 ?
N13 C28 N13 117.4(5) 3_656 . ?
N13 C28 C31 121.3(3) 3_656 . ?
N13 C28 C31 121.3(3) . . ?
C32 C31 C32 117.0(7) 3_656 . ?
C32 C31 C28 121.5(3) 3_656 . ?
C32 C31 C28 121.5(3) . . ?
C33 C32 C31 122.1(6) . . ?
C32 C33 C34 120.0(6) . . ?
N2 N1 Ru1 153.6(5) . . ?
N1 N2 N3 166.5(10) . . ?
C1 N7 C3 119.8(4) . . ?
C1 N7 Ru1 119.0(3) . 3_656 ?
C3 N7 Ru1 121.2(3) . 3_656 ?
C1 N8 C2 119.8(4) . . ?
C1 N8 Ru1 120.2(3) . . ?
C2 N8 Ru1 119.8(3) . . ?
C10 N9 C11 119.3(4) . . ?
C10 N9 Ru1 119.8(3) . . ?
C11 N9 Ru1 120.9(3) . . ?
C28 N13 C30 118.2(4) . . ?
C28 N13 Ru1 120.6(3) . . ?
C30 N13 Ru1 121.2(3) . . ?
C33 C34 C33 118.8(8) 3_656 . ?

loop_
_geom_bond_atom_site_label_1
_geom_bond_atom_site_label_2
_geom_bond_distance
_geom_bond_site_symmetry_2
_geom_bond_publ_flag
Ru1 N8 2.035(3) . ?
Ru1 N9 2.033(4) . ?
Ru1 N13 2.040(3) . ?
Ru1 N7 2.043(3) 3_656 ?
Ru1 N1 2.246(4) . ?
Ru1 Ru1 2.3166(7) 3_656 ?
C1 N7 1.313(5) . ?
C1 N8 1.334(5) . ?
C1 C4 1.498(6) . ?
C2 N8 1.466(5) . ?
C3 N7 1.464(5) . ?
C4 C9 1.374(6) . ?
C4 C5 1.373(6) . ?
C5 C6 1.406(8) . ?
C6 C7 1.346(10) . ?
C7 C8 1.354(9) . ?
C8 C9 1.391(7) . ?
C10 N9 1.334(4) . ?
C10 N9 1.334(4) 3_656 ?
C10 C13 1.494(7) . ?
C11 N9 1.456(5) . ?
C13 C14 1.381(5) 3_656 ?
C13 C14 1.381(5) . ?
C14 C15 1.373(6) . ?
C15 C16 1.357(6) . ?
C16 C15 1.357(6) 3_656 ?
C28 N13 1.333(4) 3_656 ?
C28 N13 1.333(4) . ?
C28 C31 1.466(8) . ?
C30 N13 1.464(5) . ?
C31 C32 1.365(6) 3_656 ?
C31 C32 1.365(6) . ?
C32 C33 1.358(7) . ?
C33 C34 1.368(7) . ?
N1 N2 1.036(5) . ?
N2 N3 1.158(7) . ?
N7 Ru1 2.043(3) 3_656 ?
C34 C33 1.368(7) 3_656 ?

loop_
_geom_torsion_atom_site_label_1
_geom_torsion_atom_site_label_2
_geom_torsion_atom_site_label_3
_geom_torsion_atom_site_label_4
_geom_torsion
_geom_torsion_site_symmetry_1
_geom_torsion_site_symmetry_2
_geom_torsion_site_symmetry_3
_geom_torsion_site_symmetry_4
_geom_torsion_publ_flag
N7 C1 C4 C9 71.5(6) . . . . ?
N8 C1 C4 C9 -104.9(5) . . . . ?
N7 C1 C4 C5 -108.6(5) . . . . ?
N8 C1 C4 C5 74.9(6) . . . . ?
C9 C4 C5 C6 2.6(8) . . . . ?
C1 C4 C5 C6 -177.2(5) . . . . ?
C4 C5 C6 C7 -2.7(9) . . . . ?
C5 C6 C7 C8 0.9(11) . . . . ?
C6 C7 C8 C9 1.0(11) . . . . ?
C5 C4 C9 C8 -0.8(8) . . . . ?
C1 C4 C9 C8 179.1(5) . . . . ?
C7 C8 C9 C4 -1.1(9) . . . . ?
N9 C10 C13 C14 -90.1(3) . . . 3_656 ?
N9 C10 C13 C14 89.9(3) 3_656 . . 3_656 ?
N9 C10 C13 C14 89.9(3) . . . . ?
N9 C10 C13 C14 -90.1(3) 3_656 . . . ?
C14 C13 C14 C15 0.3(3) 3_656 . . . ?
C10 C13 C14 C15 -179.7(3) . . . . ?
C13 C14 C15 C16 -0.6(7) . . . . ?
C14 C15 C16 C15 0.3(3) . . . 3_656 ?
N13 C28 C31 C32 87.7(4) 3_656 . . 3_656 ?
N13 C28 C31 C32 -92.3(4) . . . 3_656 ?
N13 C28 C31 C32 -92.3(4) 3_656 . . . ?
N13 C28 C31 C32 87.7(4) . . . . ?
C32 C31 C32 C33 -1.3(6) 3_656 . . . ?
C28 C31 C32 C33 178.7(6) . . . . ?
C31 C32 C33 C34 2.6(11) . . . . ?
N8 Ru1 N1 N2 51.4(11) . . . . ?
N9 Ru1 N1 N2 142.7(11) . . . . ?
N13 Ru1 N1 N2 -37.4(11) . . . . ?
N7 Ru1 N1 N2 -126.3(11) 3_656 . . . ?
Ru1 Ru1 N1 N2 -165(5) 3_656 . . . ?
Ru1 N1 N2 N3 39(4) . . . . ?
N8 C1 N7 C3 -168.2(4) . . . . ?
C4 C1 N7 C3 15.3(6) . . . . ?
N8 C1 N7 Ru1 11.5(5) . . . 3_656 ?
C4 C1 N7 Ru1 -164.9(3) . . . 3_656 ?
N7 C1 N8 C2 -168.8(4) . . . . ?
C4 C1 N8 C2 7.7(6) . . . . ?
N7 C1 N8 Ru1 6.1(5) . . . . ?
C4 C1 N8 Ru1 -177.3(3) . . . . ?
N9 Ru1 N8 C1 72.2(3) . . . . ?
N13 Ru1 N8 C1 -105.2(3) . . . . ?
N7 Ru1 N8 C1 -58(2) 3_656 . . . ?
N1 Ru1 N8 C1 162.6(3) . . . . ?
Ru1 Ru1 N8 C1 -16.6(3) 3_656 . . . ?
N9 Ru1 N8 C2 -112.8(3) . . . . ?
N13 Ru1 N8 C2 69.8(3) . . . . ?
N7 Ru1 N8 C2 117(2) 3_656 . . . ?
N1 Ru1 N8 C2 -22.4(3) . . . . ?
Ru1 Ru1 N8 C2 158.4(3) 3_656 . . . ?
N9 C10 N9 C11 -172.8(4) 3_656 . . . ?
C13 C10 N9 C11 7.2(4) . . . . ?
N9 C10 N9 Ru1 8.69(10) 3_656 . . . ?
C13 C10 N9 Ru1 -171.31(10) . . . . ?
N8 Ru1 N9 C10 -105.7(2) . . . . ?
N13 Ru1 N9 C10 -16(3) . . . . ?
N7 Ru1 N9 C10 71.5(2) 3_656 . . . ?
N1 Ru1 N9 C10 161.4(2) . . . . ?
Ru1 Ru1 N9 C10 -17.6(2) 3_656 . . . ?
N8 Ru1 N9 C11 75.8(3) . . . . ?
N13 Ru1 N9 C11 165(3) . . . . ?
N7 Ru1 N9 C11 -107.0(3) 3_656 . . . ?
N1 Ru1 N9 C11 -17.1(3) . . . . ?
Ru1 Ru1 N9 C11 163.9(3) 3_656 . . . ?
N13 C28 N13 C30 -171.6(4) 3_656 . . . ?
C31 C28 N13 C30 8.4(4) . . . . ?
N13 C28 N13 Ru1 8.91(12) 3_656 . . . ?
C31 C28 N13 Ru1 -171.09(12) . . . . ?
N8 Ru1 N13 C28 70.1(3) . . . . ?
N9 Ru1 N13 C28 -19(3) . . . . ?
N7 Ru1 N13 C28 -107.2(3) 3_656 . . . ?
N1 Ru1 N13 C28 162.9(3) . . . . ?
Ru1 Ru1 N13 C28 -18.1(2) 3_656 . . . ?
N8 Ru1 N13 C30 -109.4(4) . . . . ?
N9 Ru1 N13 C30 161(3) . . . . ?
N7 Ru1 N13 C30 73.3(4) 3_656 . . . ?
N1 Ru1 N13 C30 -16.6(4) . . . . ?
Ru1 Ru1 N13 C30 162.4(4) 3_656 . . . ?
C32 C33 C34 C33 -1.3(5) . . . 3_656 ?
